data_1501768
loop_
_publ_author_name
'Herrera-Ambriz, Victor-Manuel'
'Maldonado, Jos\'e-Luis'
'Rodr\'iguez, Mario'
'Castro-Beltr\'an, Rigoberto'
'Ramos-Ort\'iz, Gabriel'
'Maga\~na-Vergara, Nancy-Evelyn'
'Meneses-Nava, Marco-Antonio'
'Barbosa-Garc\'ia, Oracio'
'Santillan, Rosa'
'Farf\'an, Norberto'
'Dang, Florian-Xuan'
'Lacroix, Pascal G.'
'Ledoux-Rak, Isabelle'

_publ_contact_author
;
      J. L. Maldonado
      Centro de Investigaciones en \'Optica
      Apartado Postal 1-948
      37000 Le\'on, Guanajuato
      M\'exico

;
_publ_section_title
;
 Highly Efficient Photorefractive Organic Polymers Based on Benzonitrile
 Shiff Bases Nonlinear Chromophores
;
_journal_issue 48
_journal_name_full 'The Journal of Physical Chemistry C'
_journal_page_first 23955
_journal_paper_doi 10.1021/jp206204p
_journal_volume 115
_journal_year 2011
_chemical_formula_moiety 'C18 H19 N3 O1'
_chemical_formula_sum 'C18 H19 N3 O'
_chemical_formula_weight 293.36
_chemical_name_systematic
;
 ?
;
_space_group_IT_number 2
_symmetry_cell_setting triclinic
_symmetry_Int_Tables_number 2
_symmetry_space_group_name_Hall '-P 1'
_symmetry_space_group_name_H-M 'P -1'
_atom_sites_solution_hydrogens geom
_atom_sites_solution_primary direct
_atom_sites_solution_secondary difmap
_audit_creation_method 'WinGX routine CIF_UPDATE'
_cell_angle_alpha 93.7540(10)
_cell_angle_beta 97.2560(10)
_cell_angle_gamma 116.531(2)
_cell_formula_units_Z 2
_cell_length_a 6.5560(2)
_cell_length_b 7.6970(2)
_cell_length_c 17.4380(8)
_cell_measurement_reflns_used 5753
_cell_measurement_temperature 566(2)
_cell_measurement_theta_max 27.485
_cell_measurement_theta_min 0.814
_cell_measurement_wavelength 0.71073
_cell_volume 773.58(5)
_computing_cell_refinement 'HKL Scalepack (Otwinowski & Minor 1997)'
_computing_data_collection 'Collect (Bruker AXS BV, 1997-2004)'
_computing_data_reduction 'HKL Denzo and Scalepack (Otwinowski & Minor 1997)'
_computing_molecular_graphics 'Ortep-3 for Windows (Farrugia, 1997)'
_computing_publication_material 'WinGX publication routines (Farrugia, 1999)'
_computing_structure_refinement 'SHELXL-97 (Sheldrick, 2008)'
_diffrn_ambient_temperature 566(2)
_diffrn_detector 'CCD plate'
_diffrn_detector_area_resol_mean 9
_diffrn_measured_fraction_theta_full 0.949
_diffrn_measured_fraction_theta_max 0.949
_diffrn_measurement_device '95mm CCD camera on \k-goniostat'
_diffrn_measurement_device_type KappaCCD
_diffrn_measurement_method 'CCD rotation images, thick slices'
_diffrn_orient_matrix_type 'by Bruker AXS Collect from scalepack cell'
_diffrn_orient_matrix_UB_11 -0.164903
_diffrn_orient_matrix_UB_12 -0.609176E-1
_diffrn_orient_matrix_UB_13 -0.270036E-1
_diffrn_orient_matrix_UB_21 -0.397133E-1
_diffrn_orient_matrix_UB_22 -0.108515
_diffrn_orient_matrix_UB_23 0.328651E-1
_diffrn_orient_matrix_UB_31 -0.34713E-1
_diffrn_orient_matrix_UB_32 0.77485E-1
_diffrn_orient_matrix_UB_33 0.399622E-1
_diffrn_radiation_monochromator graphite
_diffrn_radiation_probe x-ray
_diffrn_radiation_type MoK\a
_diffrn_radiation_wavelength 0.71073
_diffrn_reflns_av_R_equivalents 0.0562
_diffrn_reflns_av_unetI/netI 0.0764
_diffrn_reflns_limit_h_max 8
_diffrn_reflns_limit_h_min -8
_diffrn_reflns_limit_k_max 10
_diffrn_reflns_limit_k_min -9
_diffrn_reflns_limit_l_max 20
_diffrn_reflns_limit_l_min -22
_diffrn_reflns_number 8703
_diffrn_reflns_reduction_process
;
 Scaled and merged with Sortav
 R.H. Blessing, (1987) Cryst. Rev. 1, 3-58
 R.H. Blessing, (1989) J. Appl. Cryst. 22, 396-397
;
_diffrn_reflns_theta_full 27.58
_diffrn_reflns_theta_max 27.58
_diffrn_reflns_theta_min 2.38
_diffrn_source 'Enraf Nonius FR590'
_exptl_absorpt_coefficient_mu 0.08
_exptl_absorpt_correction_type none
_exptl_crystal_colour yellow
_exptl_crystal_density_diffrn 1.259
_exptl_crystal_density_method 'not measured'
_exptl_crystal_description prism
_exptl_crystal_F_000 312
_exptl_crystal_size_max 0.375
_exptl_crystal_size_mid 0.2
_exptl_crystal_size_min 0.125
_refine_diff_density_max 0.193
_refine_diff_density_min -0.183
_refine_diff_density_rms 0.045
_refine_ls_extinction_coef 0.13(3)
_refine_ls_extinction_expression Fc^*^=kFc[1+0.001xFc^2^\l^3^/sin(2\q)]^-1/4^
_refine_ls_extinction_method SHELXL
_refine_ls_goodness_of_fit_ref 1.045
_refine_ls_hydrogen_treatment mixed
_refine_ls_matrix_type full
_refine_ls_number_parameters 206
_refine_ls_number_reflns 3402
_refine_ls_number_restraints 0
_refine_ls_restrained_S_all 1.045
_refine_ls_R_factor_all 0.1178
_refine_ls_R_factor_gt 0.0683
_refine_ls_shift/su_max 0
_refine_ls_shift/su_mean 0
_refine_ls_structure_factor_coef Fsqd
_refine_ls_weighting_details 'calc w=1/[\s^2^(Fo^2^)+(0.0718P)^2^+0.1023P] where P=(Fo^2^+2Fc^2^)/3'
_refine_ls_weighting_scheme calc
_refine_ls_wR_factor_gt 0.1374
_refine_ls_wR_factor_ref 0.1654
_reflns_number_gt 2117
_reflns_number_total 3402
_reflns_threshold_expression >2\s(I)
_cod_data_source_file jp206204p_si_001.cif
_cod_data_source_block san446
_cod_original_formula_sum 'C18 H19 N3 O1'
_cod_database_code 1501768

loop_
_symmetry_equiv_pos_as_xyz
'x, y, z'
'-x, -y, -z'

loop_
_atom_site_label
_atom_site_type_symbol
_atom_site_fract_x
_atom_site_fract_y
_atom_site_fract_z
_atom_site_U_iso_or_equiv
_atom_site_adp_type
_atom_site_occupancy
_atom_site_symmetry_multiplicity
_atom_site_calc_flag
_atom_site_refinement_flags
C1 C 0.6652(3) 0.5921(3) 0.81935(11) 0.0534(5) Uani 1 1 d .
C2 C 0.5584(3) 0.5104(3) 0.73969(10) 0.0456(4) Uani 1 1 d .
C3 C 0.3522(3) 0.5095(3) 0.70917(10) 0.0540(5) Uani 1 1 d .
H3 H 0.2837 0.5636 0.7402 0.065 Uiso 1 1 calc R
C4 C 0.2486(3) 0.4290(3) 0.63322(10) 0.0503(5) Uani 1 1 d .
H4 H 0.1109 0.4303 0.6132 0.06 Uiso 1 1 calc R
C5 C 0.3452(3) 0.3460(2) 0.58589(9) 0.0399(4) Uani 1 1 d .
C6 C 0.5537(3) 0.3483(3) 0.61678(10) 0.0516(5) Uani 1 1 d .
H6 H 0.6223 0.2944 0.5858 0.062 Uiso 1 1 calc R
C7 C 0.6583(3) 0.4298(3) 0.69271(10) 0.0530(5) Uani 1 1 d .
H7 H 0.7973 0.4307 0.7126 0.064 Uiso 1 1 calc R
C8 C 0.2948(3) 0.1854(2) 0.45885(9) 0.0426(4) Uani 1 1 d .
H8 H 0.4338 0.181 0.4732 0.051 Uiso 1 1 calc R
C9 C 0.1695(3) 0.1051(2) 0.38185(9) 0.0384(4) Uani 1 1 d .
C10 C -0.0435(3) 0.1059(2) 0.35570(9) 0.0396(4) Uani 1 1 d .
C11 C -0.1566(3) 0.0349(2) 0.27961(9) 0.0402(4) Uani 1 1 d .
H11 H -0.2952 0.0389 0.2638 0.048 Uiso 1 1 calc R
C12 C -0.0677(3) -0.0429(2) 0.22553(9) 0.0382(4) Uani 1 1 d .
C13 C 0.1442(3) -0.0467(3) 0.25234(10) 0.0457(4) Uani 1 1 d .
H13 H 0.207 -0.0994 0.2183 0.055 Uiso 1 1 calc R
C14 C 0.2563(3) 0.0262(3) 0.32740(10) 0.0454(4) Uani 1 1 d .
H14 H 0.3956 0.0234 0.343 0.054 Uiso 1 1 calc R
C15 C -0.0727(3) -0.1694(3) 0.09096(10) 0.0511(5) Uani 1 1 d .
H15A H 0.0932 -0.0852 0.1023 0.061 Uiso 1 1 calc R
H15B H -0.1311 -0.1473 0.0405 0.061 Uiso 1 1 calc R
C16 C -0.1181(5) -0.3800(4) 0.08625(13) 0.0762(7) Uani 1 1 d .
H16A H -0.0611 -0.4032 0.136 0.114 Uiso 1 1 calc R
H16B H -0.0406 -0.4064 0.0473 0.114 Uiso 1 1 calc R
H16C H -0.2816 -0.4645 0.0724 0.114 Uiso 1 1 calc R
C17 C -0.3949(3) -0.1069(3) 0.12191(10) 0.0493(5) Uani 1 1 d .
H17A H -0.4914 -0.1397 0.1619 0.059 Uiso 1 1 calc R
H17B H -0.478 -0.2045 0.0763 0.059 Uiso 1 1 calc R
C18 C -0.3544(4) 0.0924(3) 0.10075(12) 0.0618(6) Uani 1 1 d .
H18A H -0.2757 0.1894 0.146 0.093 Uiso 1 1 calc R
H18B H -0.5005 0.0894 0.0823 0.093 Uiso 1 1 calc R
H18C H -0.2615 0.1248 0.0605 0.093 Uiso 1 1 calc R
N1 N 0.7458(3) 0.6554(3) 0.88329(10) 0.0723(6) Uani 1 1 d .
N2 N 0.2223(2) 0.2645(2) 0.50978(7) 0.0429(4) Uani 1 1 d .
N3 N -0.1796(2) -0.1144(2) 0.15036(8) 0.0444(4) Uani 1 1 d .
O1 O -0.1381(2) 0.1785(2) 0.40501(7) 0.0555(4) Uani 1 1 d .
H1 H -0.023(5) 0.233(4) 0.4564(16) 0.101(8) Uiso 1 1 d .

loop_
_atom_site_aniso_label
_atom_site_aniso_U_11
_atom_site_aniso_U_22
_atom_site_aniso_U_33
_atom_site_aniso_U_23
_atom_site_aniso_U_13
_atom_site_aniso_U_12
C1 0.0572(11) 0.0505(11) 0.0448(10) 0.0041(8) 0.0036(9) 0.0198(9)
C2 0.0487(9) 0.0394(10) 0.0403(9) 0.0038(7) 0.0032(7) 0.0143(8)
C3 0.0568(11) 0.0589(12) 0.0463(10) -0.0050(8) 0.0068(8) 0.0287(9)
C4 0.0463(10) 0.0572(12) 0.0481(10) -0.0002(8) 0.0012(8) 0.0271(9)
C5 0.0421(9) 0.0373(9) 0.0370(8) 0.0065(7) 0.0047(7) 0.0157(7)
C6 0.0548(11) 0.0601(12) 0.0444(10) 0.0002(8) 0.0041(8) 0.0325(10)
C7 0.0495(10) 0.0623(12) 0.0466(10) 0.0037(9) -0.0026(8) 0.0285(9)
C8 0.0416(9) 0.0450(10) 0.0425(9) 0.0071(7) 0.0042(7) 0.0216(8)
C9 0.0387(8) 0.0383(9) 0.0395(8) 0.0066(7) 0.0076(6) 0.0186(7)
C10 0.0433(9) 0.0424(9) 0.0392(8) 0.0052(7) 0.0108(7) 0.0242(8)
C11 0.0394(8) 0.0473(10) 0.0391(9) 0.0044(7) 0.0052(7) 0.0252(8)
C12 0.0424(8) 0.0367(9) 0.0372(8) 0.0051(6) 0.0081(7) 0.0194(7)
C13 0.0485(9) 0.0534(11) 0.0431(9) 0.0028(8) 0.0117(7) 0.0299(9)
C14 0.0429(9) 0.0535(11) 0.0470(10) 0.0048(8) 0.0067(7) 0.0290(8)
C15 0.0596(11) 0.0574(12) 0.0383(9) 0.0011(8) 0.0116(8) 0.0286(9)
C16 0.1046(18) 0.0704(15) 0.0684(14) -0.0032(11) 0.0235(12) 0.0526(14)
C17 0.0478(10) 0.0538(11) 0.0417(9) -0.0028(8) -0.0014(7) 0.0228(9)
C18 0.0647(12) 0.0657(14) 0.0597(12) 0.0085(9) -0.0004(9) 0.0371(11)
N1 0.0770(12) 0.0748(13) 0.0477(10) -0.0028(8) -0.0028(8) 0.0247(10)
N2 0.0460(8) 0.0449(9) 0.0368(7) 0.0042(6) 0.0047(6) 0.0208(7)
N3 0.0501(8) 0.0509(9) 0.0359(7) -0.0009(6) 0.0057(6) 0.0279(7)
O1 0.0553(8) 0.0812(10) 0.0421(7) -0.0069(6) 0.0040(6) 0.0450(7)

loop_
_atom_type_symbol
_atom_type_description
_atom_type_scat_dispersion_real
_atom_type_scat_dispersion_imag
_atom_type_scat_source
C C 0.0033 0.0016 'International Tables Vol C Tables 4.2.6.8 and 6.1.1.4'
H H 0.0000 0.0000 'International Tables Vol C Tables 4.2.6.8 and 6.1.1.4'
N N 0.0061 0.0033 'International Tables Vol C Tables 4.2.6.8 and 6.1.1.4'
O O 0.0106 0.006 'International Tables Vol C Tables 4.2.6.8 and 6.1.1.4'

loop_
_geom_angle_atom_site_label_1
_geom_angle_atom_site_label_2
_geom_angle_atom_site_label_3
_geom_angle
N1 C1 C2 178.6(2)
C7 C2 C3 119.19(15)
C7 C2 C1 120.60(16)
C3 C2 C1 120.20(16)
C4 C3 C2 120.14(16)
C4 C3 H3 119.9
C2 C3 H3 119.9
C3 C4 C5 121.25(16)
C3 C4 H4 119.4
C5 C4 H4 119.4
C4 C5 C6 118.37(15)
C4 C5 N2 116.43(14)
C6 C5 N2 125.21(15)
C7 C6 C5 120.46(16)
C7 C6 H6 119.8
C5 C6 H6 119.8
C6 C7 C2 120.58(16)
C6 C7 H7 119.7
C2 C7 H7 119.7
N2 C8 C9 122.34(14)
N2 C8 H8 118.8
C9 C8 H8 118.8
C14 C9 C10 116.90(14)
C14 C9 C8 120.94(14)
C10 C9 C8 122.14(14)
O1 C10 C11 118.80(13)
O1 C10 C9 120.19(14)
C11 C10 C9 121.01(14)
C10 C11 C12 121.60(13)
C10 C11 H11 119.2
C12 C11 H11 119.2
N3 C12 C11 121.84(13)
N3 C12 C13 120.91(14)
C11 C12 C13 117.25(14)
C14 C13 C12 120.71(15)
C14 C13 H13 119.6
C12 C13 H13 119.6
C13 C14 C9 122.52(14)
C13 C14 H14 118.7
C9 C14 H14 118.7
N3 C15 C16 113.29(16)
N3 C15 H15A 108.9
C16 C15 H15A 108.9
N3 C15 H15B 108.9
C16 C15 H15B 108.9
H15A C15 H15B 107.7
C15 C16 H16A 109.5
C15 C16 H16B 109.5
H16A C16 H16B 109.5
C15 C16 H16C 109.5
H16A C16 H16C 109.5
H16B C16 H16C 109.5
N3 C17 C18 112.83(15)
N3 C17 H17A 109
C18 C17 H17A 109
N3 C17 H17B 109
C18 C17 H17B 109
H17A C17 H17B 107.8
C17 C18 H18A 109.5
C17 C18 H18B 109.5
H18A C18 H18B 109.5
C17 C18 H18C 109.5
H18A C18 H18C 109.5
H18B C18 H18C 109.5
C8 N2 C5 122.98(14)
C12 N3 C15 122.00(13)
C12 N3 C17 121.17(13)
C15 N3 C17 115.96(13)
C10 O1 H1 106.6(14)

loop_
_geom_bond_atom_site_label_1
_geom_bond_atom_site_label_2
_geom_bond_distance
C1 N1 1.145(2)
C1 C2 1.436(2)
C2 C7 1.384(2)
C2 C3 1.386(2)
C3 C4 1.374(2)
C3 H3 0.93
C4 C5 1.384(2)
C4 H4 0.93
C5 C6 1.396(2)
C5 N2 1.4050(19)
C6 C7 1.376(2)
C6 H6 0.93
C7 H7 0.93
C8 N2 1.296(2)
C8 C9 1.421(2)
C8 H8 0.93
C9 C14 1.401(2)
C9 C10 1.416(2)
C10 O1 1.3487(18)
C10 C11 1.380(2)
C11 C12 1.402(2)
C11 H11 0.93
C12 N3 1.3643(19)
C12 C13 1.422(2)
C13 C14 1.364(2)
C13 H13 0.93
C14 H14 0.93
C15 N3 1.461(2)
C15 C16 1.506(3)
C15 H15A 0.97
C15 H15B 0.97
C16 H16A 0.96
C16 H16B 0.96
C16 H16C 0.96
C17 N3 1.464(2)
C17 C18 1.515(3)
C17 H17A 0.97
C17 H17B 0.97
C18 H18A 0.96
C18 H18B 0.96
C18 H18C 0.96
O1 H1 1.02(3)

loop_
_geom_torsion_atom_site_label_1
_geom_torsion_atom_site_label_2
_geom_torsion_atom_site_label_3
_geom_torsion_atom_site_label_4
_geom_torsion
N1 C1 C2 C7 -137(8)
N1 C1 C2 C3 42(8)
C7 C2 C3 C4 0.2(3)
C1 C2 C3 C4 -179.14(18)
C2 C3 C4 C5 0.6(3)
C3 C4 C5 C6 -0.9(3)
C3 C4 C5 N2 178.77(16)
C4 C5 C6 C7 0.6(3)
N2 C5 C6 C7 -179.08(17)
C5 C6 C7 C2 0.1(3)
C3 C2 C7 C6 -0.5(3)
C1 C2 C7 C6 178.81(18)
N2 C8 C9 C14 177.95(16)
N2 C8 C9 C10 -0.2(3)
C14 C9 C10 O1 179.63(15)
C8 C9 C10 O1 -2.2(3)
C14 C9 C10 C11 -1.1(2)
C8 C9 C10 C11 177.06(16)
O1 C10 C11 C12 -179.85(15)
C9 C10 C11 C12 0.9(3)
C10 C11 C12 N3 179.55(16)
C10 C11 C12 C13 0.2(3)
N3 C12 C13 C14 179.57(16)
C11 C12 C13 C14 -1.1(3)
C12 C13 C14 C9 0.9(3)
C10 C9 C14 C13 0.2(3)
C8 C9 C14 C13 -177.97(16)
C9 C8 N2 C5 -179.43(15)
C4 C5 N2 C8 178.67(17)
C6 C5 N2 C8 -1.7(3)
C11 C12 N3 C15 171.00(16)
C13 C12 N3 C15 -9.7(3)
C11 C12 N3 C17 2.1(3)
C13 C12 N3 C17 -178.57(16)
C16 C15 N3 C12 89.4(2)
C16 C15 N3 C17 -101.1(2)
C18 C17 N3 C12 80.3(2)
C18 C17 N3 C15 -89.19(19)

loop_
_cod_related_entry_id
_cod_related_entry_code
_cod_related_entry_database
1 22812718 ChemSpider
